data_2007303
loop_
_publ_author_name
'Luccioni-Houz\'e, Barbara'
'Giusti, Gerard'
'P\`epe, G\'erard'

_publ_section_title
;5'-[2-(<i>N</i>-<i>tert</i>-Butylethanal
 nitrone)]-1,3,3-trimethylspiro[indoline-2,3'-naphtho[2,1-<i>b</i>][1,4]oxazine]
;
_journal_issue 6
_journal_name_full 'Acta Crystallographica Section C'
_journal_page_first 824
_journal_page_last 825
_journal_paper_doi 10.1107/S0108270197012882
_journal_volume 54
_journal_year 1998
_chemical_formula_moiety 'C27 H29 N3 O2'
_chemical_formula_sum 'C27 H29 N3 O2'
_chemical_formula_weight 427.53
_chemical_name_systematic
;
 ?
;
_space_group_IT_number 14
_symmetry_cell_setting monoclinic
_symmetry_space_group_name_Hall '-P 2ybc'
_symmetry_space_group_name_H-M 'P 1 21/c 1'
_cell_angle_alpha 90
_cell_angle_beta 98.57(2)
_cell_angle_gamma 90
_cell_formula_units_Z 4
_cell_length_a 8.5800(10)
_cell_length_b 13.901(2)
_cell_length_c 19.977(3)
_cell_measurement_reflns_used 25
_cell_measurement_temperature 293(2)
_cell_measurement_theta_max 35
_cell_measurement_theta_min 5
_cell_volume 2356.1(6)
_computing_cell_refinement 'CAD-4 software'
_computing_data_collection 'CAD-4 software (Enraf-Nonius, 1977)'
_computing_data_reduction 'DATARED (P\`epe, 1979)'
_computing_molecular_graphics 'ORTEPII (Johnson, 1976)'
_computing_publication_material SHELXL93
_computing_structure_refinement 'SHELXL93 (Sheldrick, 1993)'
_computing_structure_solution 'SHELXS86 (Sheldrick, 1990)'
_diffrn_ambient_temperature 293(2)
_diffrn_measurement_device 'Enraf-Nonius CAD-4'
_diffrn_measurement_method \w/2\q
_diffrn_radiation_monochromator graphite
_diffrn_radiation_source 'fine-focus sealed tube'
_diffrn_radiation_type 'Mo K\a'
_diffrn_radiation_wavelength 0.71069
_diffrn_reflns_av_R_equivalents 0.000
_diffrn_reflns_av_sigmaI/netI 0.1446
_diffrn_reflns_limit_h_max 10
_diffrn_reflns_limit_h_min -10
_diffrn_reflns_limit_k_max 16
_diffrn_reflns_limit_k_min 0
_diffrn_reflns_limit_l_max 23
_diffrn_reflns_limit_l_min 0
_diffrn_reflns_number 4732
_diffrn_reflns_theta_max 29.95
_diffrn_reflns_theta_min 1.79
_diffrn_standards_decay_% 'none; variation <3%'
_diffrn_standards_interval_time 60
_diffrn_standards_number 3
_exptl_absorpt_coefficient_mu 0.077
_exptl_absorpt_correction_type none
_exptl_crystal_colour Colourless
_exptl_crystal_density_diffrn 1.205
_exptl_crystal_density_method 'not measured'
_exptl_crystal_description 'pseudo-hexagonal prism'
_exptl_crystal_F_000 912
_exptl_crystal_size_max 0.5
_exptl_crystal_size_mid 0.3
_exptl_crystal_size_min 0.3
_refine_diff_density_max 0.09
_refine_diff_density_min -0.18
_refine_ls_extinction_method none
_refine_ls_goodness_of_fit_all 0.923
_refine_ls_goodness_of_fit_obs 0.991
_refine_ls_hydrogen_treatment 'H atoms refined with fixed values for  d = 1\%A and U = 0.05\%A^2^'
_refine_ls_matrix_type full
_refine_ls_number_parameters 376
_refine_ls_number_reflns 4732
_refine_ls_number_restraints 29
_refine_ls_restrained_S_all 0.936
_refine_ls_restrained_S_obs 1.007
_refine_ls_R_factor_all 0.046
_refine_ls_R_factor_obs .036
_refine_ls_shift/esd_max 0.002
_refine_ls_shift/esd_mean 0.000
_refine_ls_structure_factor_coef Fsqd
_refine_ls_weighting_details 'w = 1/[\s^2^(Fo^2^)+(0.0036P)^2^] where P = (Fo^2^+2Fc^2^)/3'
_refine_ls_weighting_scheme calc
_refine_ls_wR_factor_all 0.066
_refine_ls_wR_factor_obs .065
_reflns_number_observed 2038
_reflns_number_total 4732
_reflns_observed_criterion >2sigma(I)
_cod_data_source_file bm1178.cif
_cod_data_source_block I
_cod_depositor_comments
;
The following automatic conversions were performed:
'_symmetry_cell_setting' value 'Monoclinic' changed to 'monoclinic'
according to '/home/saulius/struct/CIF-dictionaries/cif_core.dic'
dictionary named 'cif_core.dic' version 2.4.1 from 2010-06-29.

Automatic conversion script
Id: cif_fix_enum 1527 2010-12-29 10:47:43Z saulius 

The following automatic conversions were performed:

'_symmetry_cell_setting' value 'Monoclinic' changed to 'monoclinic'
according to /home/saulius/struct/CIF-dictionaries/cif_core.dic
dictionary named 'cif_core.dic' version 2.4.1 from 2010-06-29.

Automatic conversion script
Id: cif_fix_values 1715 2011-07-08 13:25:40Z adriana 

The following automatic conversions were performed:

'_refine_ls_weighting_scheme' value 'calc w =
1/[\s^2^(Fo^2^)+(0.0036P)^2^] where P = (Fo^2^+2Fc^2^)/3' was changed
to 'calc'. New tag '_refine_ls_weighting_details' was created. The
value of the new tag was set to 'w = 1/[\s^2^(Fo^2^)+(0.0036P)^2^]
where P = (Fo^2^+2Fc^2^)/3'.

Automatic conversion script
Id: cif_fix_values 3143 2015-03-26 13:38:13Z robertas 
;
_cod_original_sg_symbol_H-M 'P 21/c'
_cod_database_code 2007303

loop_
_symmetry_equiv_pos_as_xyz
'x, y, z'
'x, -y+1/2, z+1/2'
'-x, -y, -z'
'-x, y-1/2, -z-1/2'

loop_
_atom_site_aniso_label
_atom_site_aniso_U_11
_atom_site_aniso_U_22
_atom_site_aniso_U_33
_atom_site_aniso_U_12
_atom_site_aniso_U_13
_atom_site_aniso_U_23
C1 .0197(9) .061(2) .0447(14) .0007(9) .0135(9) -.0059(12)
C2 .0300(10) .057(2) .064(2) .0008(11) .0169(11) -.0068(13)
C3 .0227(10) .073(2) .087(2) -.0020(11) .0288(12) -.027(2)
C4 .0353(12) .066(2) .079(2) .0133(12) .0208(12) -.012(2)
C5 .0263(10) .052(2) .070(2) .0066(10) .0091(11) -.0094(13)
C6 .0146(8) .054(2) .0481(14) -.0006(9) .0063(8) -.0105(12)
C7 .0100(8) .0512(15) .056(2) .0019(9) -.0008(8) .0018(12)
C8 .0134(8) .0489(14) .0484(14) -.0023(8) .0062(8) -.0059(11)
C9 .0133(8) .0451(14) .061(2) .0007(8) .0127(9) .0000(12)
C10 .0182(9) .049(2) .063(2) .0016(9) .0098(9) .0047(12)
C11 .0295(10) .0311(13) .056(2) -.0004(9) .0183(10) .0050(11)
N12 .0237(8) .0481(13) .0585(14) .0042(8) .0108(8) .0093(10)
O13 .0467(9) .0949(15) .0585(12) .0259(9) .0203(8) .0257(11)
C14 .0187(9) .059(2) .061(2) .0095(10) .0085(9) -.0091(13)
C15 .0392(13) .075(2) .063(2) .0197(13) .0099(12) .005(2)
C16 .0309(12) .119(3) .096(3) .009(2) -.0021(15) -.046(3)
C17 .058(2) .052(2) .102(3) .0245(14) .023(2) .017(2)
O18 .0219(6) .0524(10) .0521(10) .0063(6) .0115(6) .0034(8)
C19 .0176(9) .0389(13) .059(2) .0005(8) .0040(9) .0057(11)
C20 .0289(10) .054(2) .052(2) .0055(10) .0041(10) .0105(12)
N21 .0250(8) .071(2) .0589(14) .0114(9) .0115(8) .0090(11)
N22 .0185(8) .0556(13) .0667(14) -.0062(8) .0067(8) -.0033(11)
C23 .0156(9) .055(2) .0524(15) -.0055(9) .0064(9) .0032(12)
C24 .0185(9) .0508(15) .0478(14) -.0027(9) .0108(9) .0025(11)
C25 .0147(9) .060(2) .054(2) -.0095(9) .0059(9) -.0042(12)
C26 .0216(10) .105(2) .051(2) -.0242(12) .0049(10) -.015(2)
C27 .0409(13) .067(2) .067(2) .0168(13) .0067(12) -.001(2)
C28 .0359(12) .064(2) .087(2) -.0133(13) .0166(13) -.022(2)
C29 .0141(9) .061(2) .071(2) .0029(10) -.0037(10) .0110(14)
C30 .0190(10) .068(2) .091(2) .0067(11) .0125(12) .019(2)
C31 .0247(11) .058(2) .081(2) .0064(11) .0155(12) .0056(15)
C32 .0294(10) .054(2) .064(2) -.0062(11) .0139(11) .0025(13)

loop_
_atom_site_label
_atom_site_fract_x
_atom_site_fract_y
_atom_site_fract_z
_atom_site_U_iso_or_equiv
_atom_site_thermal_displace_type
_atom_site_calc_flag
_atom_site_refinement_flags
_atom_site_occupancy
_atom_site_disorder_group
_atom_site_type_symbol
C1 -.1152(2) .4124(2) .43312(11) .0409(6) Uani d . 1 . C
C2 -.1903(2) .4201(2) .49165(12) .0493(6) Uani d D 1 . C
C3 -.2879(2) .5005(2) .4965(2) .0587(8) Uani d D 1 . C
C4 -.3083(2) .5709(2) .44689(15) .0586(7) Uani d D 1 . C
C5 -.2368(2) .5650(2) .39080(13) .0492(6) Uani d D 1 . C
C6 -.1411(2) .4830(2) .38257(11) .0388(5) Uani d . 1 . C
C7 -.0653(2) .4727(2) .32262(11) .0395(6) Uani d . 1 . C
C8 .0252(2) .3931(2) .31827(11) .0367(5) Uani d . 1 . C
C9 .0608(2) .3249(2) .36991(11) .0390(5) Uani d . 1 . C
C10 -.0132(2) .3336(2) .42771(12) .0431(6) Uani d D 1 . C
C11 .1887(2) .2580(2) .36269(12) .0376(5) Uani d D 1 . C
N12 .2557(2) .20047(13) .40862(10) .0430(5) Uani d . 1 . N
O13 .2101(2) .18476(14) .46564(8) .0654(5) Uani d . 1 . O
C14 .4098(2) .1477(2) .40018(12) .0460(6) Uani d . 1 . C
C15 .4485(3) .1602(2) .32924(14) .0590(7) Uani d D 1 . C
C16 .5353(3) .1930(3) .4545(2) .0833(11) Uani d D 1 . C
C17 .3848(3) .0456(2) .4160(2) .0695(8) Uani d D 1 . C
O18 .08515(13) .37693(10) .25964(7) .0415(4) Uani d . 1 . O
C19 .1159(2) .4590(2) .21862(11) .0385(5) Uani d . 1 . C
C20 -.0089(2) .5332(2) .22224(12) .0452(6) Uani d D 1 . C
N21 -.0893(2) .54141(15) .27286(10) .0511(5) Uani d . 1 . N
N22 .2742(2) .49573(14) .24297(10) .0469(5) Uani d . 1 . N
C23 .3751(2) .4307(2) .21629(11) .0407(6) Uani d . 1 . C
C24 .3013(2) .3842(2) .16233(11) .0385(5) Uani d . 1 . C
C25 .1285(2) .4195(2) .14894(11) .0429(6) Uani d . 1 . C
C26 .0083(2) .3389(2) .12413(13) .0594(8) Uani d D 1 . C
C27 .1171(3) .5009(2) .09444(14) .0583(7) Uani d D 1 . C
C28 .3146(3) .5343(2) .3102(2) .0617(8) Uani d D 1 . C
C29 .5382(2) .4109(2) .24416(13) .0499(6) Uani d D 1 . C
C30 .6117(2) .3445(2) .20806(15) .0590(8) Uani d D 1 . C
C31 .5383(2) .2992(2) .15217(14) .0538(7) Uani d D 1 . C
C32 .3751(2) .3184(2) .12709(13) .0484(6) Uani d D 1 . C
H2 -.170(2) .3585(14) .5223(10) .050 Uiso d D 1 . H
H3 -.326(2) .5167(15) .5378(10) .050 Uiso d D 1 . H
H4 -.353(2) .6322(14) .4625(10) .050 Uiso d D 1 . H
H5 -.241(2) .6207(14) .3555(10) .050 Uiso d D 1 . H
H10 .011(2) .2833(14) .4629(10) .050 Uiso d D 1 . H
H11 .221(2) .2727(14) .3177(10) .050 Uiso d D 1 . H
H151 .362(2) .1501(15) .2923(10) .050 Uiso d D 1 . H
H152 .468(2) .2348(14) .3087(10) .050 Uiso d D 1 . H
H153 .543(2) .1103(14) .3193(10) .050 Uiso d D 1 . H
H161 .547(2) .2590(14) .4375(11) .050 Uiso d D 1 . H
H162 .526(2) .2001(16) .5007(10) .050 Uiso d D 1 . H
H163 .620(2) .1499(14) .4553(10) .050 Uiso d D 1 . H
H171 .344(2) .0416(14) .4671(9) .050 Uiso d D 1 . H
H172 .295(2) .0083(14) .3764(10) .050 Uiso d D 1 . H
H173 .491(2) .0043(14) .4115(9) .050 Uiso d D 1 . H
H20 -.018(2) .5801(14) .1790(10) .050 Uiso d D 1 . H
H261 -.003(2) .2771(14) .1642(10) .050 Uiso d D 1 . H
H262 -.110(2) .3747(14) .1235(9) .050 Uiso d D 1 . H
H263 .011(2) .3278(15) .0780(10) .050 Uiso d D 1 . H
H271 .008(2) .5365(14) .0747(9) .050 Uiso d D 1 . H
H272 .179(2) .5623(14) .1175(10) .050 Uiso d D 1 . H
H273 .121(2) .4663(14) .0440(10) .050 Uiso d D 1 . H
H281 .227(2) .5824(14) .3243(10) .050 Uiso d D 1 . H
H282 .318(2) .4784(15) .3360(11) .050 Uiso d D 1 . H
H283 .377(2) .5923(14) .2988(10) .050 Uiso d D 1 . H
H29 .591(2) .4539(14) .2888(10) .050 Uiso d D 1 . H
H30 .708(2) .3207(14) .2409(9) .050 Uiso d D 1 . H
H31 .575(2) .2496(14) .1233(10) .050 Uiso d D 1 . H
H32 .363(2) .2774(15) .0875(10) .050 Uiso d D 1 . H

loop_
_atom_type_symbol
_atom_type_description
_atom_type_scat_dispersion_real
_atom_type_scat_dispersion_imag
_atom_type_scat_source
H H 0.0000 0.0000 'International Tables Vol C Tables 4.2.6.8 and 6.1.1.4'
C C 0.0033 0.0016 'International Tables Vol C Tables 4.2.6.8 and 6.1.1.4'
N N 0.0061 0.0033 'International Tables Vol C Tables 4.2.6.8 and 6.1.1.4'
O O 0.0106 0.0060 'International Tables Vol C Tables 4.2.6.8 and 6.1.1.4'

loop_
_geom_angle_atom_site_label_1
_geom_angle_atom_site_label_2
_geom_angle_atom_site_label_3
_geom_angle
_geom_angle_publ_flag
C6 C1 C10 121.3(2) ?
C6 C1 C2 119.9(2) ?
C10 C1 C2 118.8(2) ?
C3 C2 C1 117.6(2) ?
C2 C3 C4 121.6(2) ?
C5 C4 C3 121.6(2) ?
C4 C5 C6 118.8(2) ?
C1 C6 C5 120.5(2) ?
C1 C6 C7 118.9(2) ?
C5 C6 C7 120.6(2) ?
C8 C7 N21 123.0(2) yes
C8 C7 C6 117.5(2) ?
N21 C7 C6 119.5(2) ?
C7 C8 O18 118.6(2) yes
C7 C8 C9 124.5(2) ?
O18 C8 C9 116.8(2) ?
C10 C9 C8 118.2(2) ?
C10 C9 C11 125.0(2) ?
C8 C9 C11 116.3(2) ?
C9 C10 C1 119.3(2) ?
N12 C11 C9 126.0(2) ?
O13 N12 C11 125.3(2) yes
O13 N12 C14 113.4(2) yes
C11 N12 C14 121.2(2) yes
C17 C14 C15 111.7(2) ?
C17 C14 C16 110.5(2) ?
C15 C14 C16 112.5(2) ?
C17 C14 N12 106.3(2) ?
C15 C14 N12 111.0(2) ?
C16 C14 N12 104.4(2) ?
C8 O18 C19 118.6(2) yes
O18 C19 N22 108.9(2) ?
O18 C19 C20 108.8(2) yes
N22 C19 C20 112.2(2) ?
O18 C19 C25 106.1(2) ?
N22 C19 C25 104.0(2) yes
C20 C19 C25 116.3(2) ?
N21 C20 C19 124.0(2) ?
C20 N21 C7 117.3(2) yes
C23 N22 C28 121.0(2) ?
C23 N22 C19 104.0(2) ?
C28 N22 C19 121.5(2) ?
C24 C23 N22 111.8(2) ?
C24 C23 C29 122.1(2) ?
N22 C23 C29 125.9(2) ?
C23 C24 C32 122.7(2) ?
C23 C24 C25 108.3(2) ?
C32 C24 C25 129.0(2) ?
C19 C25 C26 114.8(2) ?
C19 C25 C27 111.9(2) ?
C26 C25 C27 109.3(2) ?
C19 C25 C24 98.8(2) ?
C26 C25 C24 113.5(2) ?
C27 C25 C24 108.0(2) ?
C30 C29 C23 114.5(2) ?
C31 C30 C29 123.3(2) ?
C30 C31 C32 120.7(2) ?
C24 C32 C31 116.5(2) ?

loop_
_geom_bond_atom_site_label_1
_geom_bond_atom_site_label_2
_geom_bond_site_symmetry_2
_geom_bond_distance
_geom_bond_publ_flag
C1 C6 . 1.402(3) ?
C1 C10 . 1.417(3) ?
C1 C2 . 1.421(3) ?
C2 C3 . 1.409(3) ?
C3 C4 . 1.386(4) ?
C4 C5 . 1.358(3) ?
C5 C6 . 1.429(3) ?
C6 C7 . 1.452(3) ?
C7 C8 . 1.363(3) ?
C7 N21 . 1.371(3) yes
C8 O18 . 1.366(2) yes
C8 C9 . 1.401(3) ?
C9 C10 . 1.404(3) ?
C9 C11 . 1.462(3) ?
C11 N12 . 1.287(3) yes
N12 O13 . 1.277(2) yes
N12 C14 . 1.543(2) ?
C14 C17 . 1.477(3) ?
C14 C15 . 1.513(3) ?
C14 C16 . 1.545(3) ?
O18 C19 . 1.452(2) yes
C19 N22 . 1.464(2) yes
C19 C20 . 1.497(3) yes
C19 C25 . 1.515(3) yes
C20 N21 . 1.311(3) yes
N22 C23 . 1.410(2) ?
N22 C28 . 1.440(3) ?
C23 C24 . 1.333(3) ?
C23 C29 . 1.453(2) ?
C24 C32 . 1.366(3) ?
C24 C25 . 1.547(2) ?
C25 C26 . 1.553(3) ?
C25 C27 . 1.563(3) ?
C29 C30 . 1.381(3) ?
C30 C31 . 1.353(3) ?
C31 C32 . 1.440(3) ?

loop_
_geom_torsion_atom_site_label_1
_geom_torsion_atom_site_label_2
_geom_torsion_atom_site_label_3
_geom_torsion_atom_site_label_4
_geom_torsion
_geom_torsion_publ_flag
C6 C1 C2 C3 -0.7(3) ?
C10 C1 C2 C3 178.4(2) ?
C1 C2 C3 C4 -1.2(3) ?
C2 C3 C4 C5 0.9(4) ?
C3 C4 C5 C6 1.3(4) ?
C10 C1 C6 C5 -176.2(2) ?
C2 C1 C6 C5 2.9(3) ?
C10 C1 C6 C7 2.1(3) ?
C2 C1 C6 C7 -178.9(2) ?
C4 C5 C6 C1 -3.2(3) ?
C4 C5 C6 C7 178.6(2) ?
C1 C6 C7 C8 1.3(3) ?
C5 C6 C7 C8 179.6(2) ?
C1 C6 C7 N21 -179.8(2) ?
C5 C6 C7 N21 -1.6(3) ?
N21 C7 C8 O18 -5.1(3) ?
C6 C7 C8 O18 173.7(2) ?
N21 C7 C8 C9 175.5(2) ?
C6 C7 C8 C9 -5.7(3) ?
C7 C8 C9 C10 6.4(3) ?
O18 C8 C9 C10 -173.0(2) ?
C7 C8 C9 C11 -165.7(2) ?
O18 C8 C9 C11 14.9(3) ?
C8 C9 C10 C1 -2.7(3) ?
C11 C9 C10 C1 168.7(2) ?
C6 C1 C10 C9 -1.4(3) ?
C2 C1 C10 C9 179.6(2) ?
C10 C9 C11 N12 -2.9(3) ?
C8 C9 C11 N12 168.6(2) yes
C9 C11 N12 O13 8.2(3) yes
C9 C11 N12 C14 -168.0(2) yes
O13 N12 C14 C17 52.2(3) ?
C11 N12 C14 C17 -131.2(2) ?
O13 N12 C14 C15 173.9(2) ?
C11 N12 C14 C15 -9.5(3) ?
O13 N12 C14 C16 -64.7(3) ?
C11 N12 C14 C16 111.9(3) ?
C7 C8 O18 C19 28.3(2) ?
C9 C8 O18 C19 -152.2(2) ?
C8 O18 C19 N22 86.7(2) ?
C8 O18 C19 C20 -36.0(2) ?
C8 O18 C19 C25 -161.87(14) ?
O18 C19 C20 N21 25.4(3) ?
N22 C19 C20 N21 -95.2(3) ?
C25 C19 C20 N21 145.1(2) ?
C19 C20 N21 C7 -5.3(3) ?
C8 C7 N21 C20 -6.4(3) ?
C6 C7 N21 C20 174.8(2) ?
O18 C19 N22 C23 77.7(2) ?
C20 C19 N22 C23 -161.7(2) ?
C25 C19 N22 C23 -35.1(2) ?
O18 C19 N22 C28 -63.1(3) ?
C20 C19 N22 C28 57.5(3) ?
C25 C19 N22 C28 -176.0(2) ?
C28 N22 C23 C24 163.4(2) ?
C19 N22 C23 C24 22.3(2) ?
C28 N22 C23 C29 -13.9(3) ?
C19 N22 C23 C29 -154.9(2) ?
N22 C23 C24 C32 179.0(2) ?
C29 C23 C24 C32 -3.6(3) ?
N22 C23 C24 C25 -0.1(2) ?
C29 C23 C24 C25 177.3(2) ?
O18 C19 C25 C26 39.6(2) ?
N22 C19 C25 C26 154.4(2) ?
C20 C19 C25 C26 -81.6(3) ?
O18 C19 C25 C27 164.90(14) ?
N22 C19 C25 C27 -80.2(2) ?
C20 C19 C25 C27 43.7(2) ?
O18 C19 C25 C24 -81.5(2) ?
N22 C19 C25 C24 33.3(2) ?
C20 C19 C25 C24 157.3(2) ?
C23 C24 C25 C19 -20.9(2) ?
C32 C24 C25 C19 160.0(2) ?
C23 C24 C25 C26 -143.0(2) ?
C32 C24 C25 C26 37.9(3) ?
C23 C24 C25 C27 95.6(2) ?
C32 C24 C25 C27 -83.5(3) ?
C24 C23 C29 C30 3.5(3) ?
N22 C23 C29 C30 -179.5(2) ?
C23 C29 C30 C31 -1.6(4) ?
C29 C30 C31 C32 -0.2(4) ?
C23 C24 C32 C31 1.6(3) ?
C25 C24 C32 C31 -179.5(2) ?
C30 C31 C32 C24 0.4(4) ?
